data_4085623
loop_
_publ_author_name
'Li, Ke'
'Niu, Jun-Long'
'Yang, Ming-Ze'
'Li, Zhen'
'Wu, Li-Yuan'
'Hao, Xin-Qi'
'Song, Mao-Ping'

_publ_section_title
;
 New Type of 2,6-Bis(imidazo[1,2-a]pyridin-2-yl)pyridine-Based Ruthenium
 Complexes: Active Catalysts for Transfer Hydrogenation of Ketones
;
_journal_issue 7
_journal_name_full Organometallics
_journal_page_first 1170
_journal_paper_doi 10.1021/om501119x
_journal_volume 34
_journal_year 2015
_chemical_formula_moiety 'C37 H28 Cl2 N5 P Ru'
_chemical_formula_sum 'C37 H28 Cl2 N5 P Ru'
_chemical_formula_weight 745.58
_chemical_name_systematic
;
 ? 
;
_space_group_crystal_system tetragonal
_space_group_IT_number 88
_space_group_name_Hall '-I 4ad'
_space_group_name_H-M_alt 'I 41/a'
_symmetry_space_group_name_Hall '-I 4ad'
_symmetry_space_group_name_H-M 'I 41/a :2'
_atom_sites_solution_hydrogens geom
_atom_sites_solution_primary direct
_atom_sites_solution_secondary difmap
_audit_creation_date 2014-07-04
_audit_creation_method
;
Olex2 1.2
(compiled 2014.06.27 svn.r2953 for OlexSys, GUI svn.r4855)
;
_cell_angle_alpha 90.00
_cell_angle_beta 90.00
_cell_angle_gamma 90.00
_cell_formula_units_Z 16
_cell_length_a 32.3373(9)
_cell_length_b 32.3373(9)
_cell_length_c 15.1351(7)
_cell_measurement_reflns_used 4454
_cell_measurement_temperature 291(2)
_cell_measurement_theta_max 72.1560
_cell_measurement_theta_min 4.3300
_cell_volume 15826.8(10)
_computing_cell_refinement
;
CrysAlisPro, Agilent Technologies,
Version 1.171.37.31 (release 14-01-2014 CrysAlis171 .NET)
(compiled Jan 14 2014,18:38:05)
;
_computing_data_collection
;
CrysAlisPro, Agilent Technologies,
Version 1.171.37.31 (release 14-01-2014 CrysAlis171 .NET)
(compiled Jan 14 2014,18:38:05)
;
_computing_data_reduction
;
CrysAlisPro, Agilent Technologies,
Version 1.171.37.31 (release 14-01-2014 CrysAlis171 .NET)
(compiled Jan 14 2014,18:38:05)
;
_computing_molecular_graphics 'Olex2 (Dolomanov et al., 2009)'
_computing_publication_material 'Olex2 (Dolomanov et al., 2009)'
_computing_structure_refinement 'ShelXL (Sheldrick, 2008)'
_computing_structure_solution 'ShelXS (Sheldrick, 2008)'
_diffrn_ambient_temperature 291.15
_diffrn_detector 'CCD plate'
_diffrn_detector_area_resol_mean 16.2312
_diffrn_detector_type Eos
_diffrn_measured_fraction_theta_full 0.996
_diffrn_measured_fraction_theta_max 0.996
_diffrn_measurement_details
;
  1 omega  -60.00  -34.00   0.5000    1.0000
omega____ theta____ kappa____ phi______ frames
    -        0.0000  -57.0000 -120.0000 52

  2 omega  -29.00   -3.00   0.5000    1.0000
omega____ theta____ kappa____ phi______ frames
    -        0.0000  -57.0000 -120.0000 52

  3 omega  -87.00   11.00   0.5000    8.0000
omega____ theta____ kappa____ phi______ frames
    -      -42.5000  111.0000 -150.0000 196

  4 omega  -37.00    9.00   0.5000    8.0000
omega____ theta____ kappa____ phi______ frames
    -      -42.5000   30.0000 -120.0000 92

  5 omega   45.00   81.00   0.5000   25.0000
omega____ theta____ kappa____ phi______ frames
    -      112.0000  -30.0000    0.0000 72

  6 omega   50.00   76.00   0.5000   25.0000
omega____ theta____ kappa____ phi______ frames
    -      112.0000  -30.0000   90.0000 52

  7 omega   42.00  103.00   0.5000   25.0000
omega____ theta____ kappa____ phi______ frames
    -      112.0000  -94.0000  -30.0000 122

  8 omega   56.00   82.00   0.5000   25.0000
omega____ theta____ kappa____ phi______ frames
    -      112.0000  -30.0000 -180.0000 52

  9 omega   43.00  142.00   0.5000   25.0000
omega____ theta____ kappa____ phi______ frames
    -      112.0000  -77.0000   60.0000 198

 10 omega   59.00   88.00   0.5000   25.0000
omega____ theta____ kappa____ phi______ frames
    -      112.0000  -30.0000  -60.0000 58

 11 omega  -77.00  -32.00   0.5000    1.0000
omega____ theta____ kappa____ phi______ frames
    -        0.0000  178.0000    0.0000 90
;
_diffrn_measurement_device 'four-circle diffractometer'
_diffrn_measurement_device_type 'Xcalibur, Eos, Gemini'
_diffrn_measurement_method '\w scans'
_diffrn_orient_matrix_UB_11 -0.0061137000
_diffrn_orient_matrix_UB_12 -0.0089490000
_diffrn_orient_matrix_UB_13 0.0991718000
_diffrn_orient_matrix_UB_21 -0.0465281000
_diffrn_orient_matrix_UB_22 -0.0075949000
_diffrn_orient_matrix_UB_23 -0.0161784000
_diffrn_orient_matrix_UB_31 0.0087929000
_diffrn_orient_matrix_UB_32 -0.0463192000
_diffrn_orient_matrix_UB_33 -0.0165432000
_diffrn_radiation_monochromator graphite
_diffrn_radiation_probe x-ray
_diffrn_radiation_type CuK\a
_diffrn_radiation_wavelength 1.54184
_diffrn_reflns_av_R_equivalents 0.0333
_diffrn_reflns_av_unetI/netI 0.0448
_diffrn_reflns_limit_h_max 38
_diffrn_reflns_limit_h_min -36
_diffrn_reflns_limit_k_max 14
_diffrn_reflns_limit_k_min -38
_diffrn_reflns_limit_l_max 17
_diffrn_reflns_limit_l_min -17
_diffrn_reflns_number 14644
_diffrn_reflns_theta_full 66.90
_diffrn_reflns_theta_max 66.90
_diffrn_reflns_theta_min 3.87
_diffrn_source 'Enhance (Cu) X-ray Source'
_exptl_absorpt_coefficient_mu 5.062
_exptl_absorpt_correction_T_max 1.00000
_exptl_absorpt_correction_T_min 0.63078
_exptl_absorpt_correction_type multi-scan
_exptl_absorpt_process_details
;
CrysAlisPro, Agilent Technologies,
Version 1.171.37.31 (release 14-01-2014 CrysAlis171 .NET)
(compiled Jan 14 2014,18:38:05)
Empirical absorption correction using spherical harmonics,
 implemented in SCALE3 ABSPACK scaling algorithm.
;
_exptl_crystal_density_diffrn 1.252
_exptl_crystal_density_method 'not measured'
_exptl_crystal_description
;
;
_exptl_crystal_F_000 6048
_exptl_crystal_size_max 0.2
_exptl_crystal_size_mid 0.2
_exptl_crystal_size_min 0.2
_platon_squeeze_details
;
 ?
;
_refine_diff_density_max 0.590
_refine_diff_density_min -0.258
_refine_diff_density_rms 0.064
_refine_ls_extinction_method none
_refine_ls_goodness_of_fit_ref 1.018
_refine_ls_hydrogen_treatment constr
_refine_ls_matrix_type full
_refine_ls_number_parameters 415
_refine_ls_number_reflns 7022
_refine_ls_number_restraints 54
_refine_ls_restrained_S_all 1.067
_refine_ls_R_factor_all 0.0613
_refine_ls_R_factor_gt 0.0452
_refine_ls_shift/su_max 0.001
_refine_ls_shift/su_mean 0.000
_refine_ls_structure_factor_coef Fsqd
_refine_ls_weighting_details 'calc w=1/[\s^2^(Fo^2^)+(0.0751P)^2^+0.0000P] where P=(Fo^2^+2Fc^2^)/3'
_refine_ls_weighting_scheme calc
_refine_ls_wR_factor_gt 0.1238
_refine_ls_wR_factor_ref 0.1359
_reflns_number_gt 5147
_reflns_number_total 7022
_reflns_threshold_expression >2sigma(I)
_cod_data_source_file om501119x_si_003.cif
_cod_data_source_block complex-4
_cod_depositor_comments 'Adding full bibliography for 4085623--4085624.cif.'
_cod_original_cell_volume 15826.7(9)
_cod_database_code 4085623
_chemical_oxdiff_formula C20H20N4O4P1Cl2Ru1
_reflns_odcompleteness_completeness 99.78
_reflns_odcompleteness_iscentric 1
_reflns_odcompleteness_theta 66.97
_olex2_refinement_description
;
1. Fixed Uiso
 At 1.2 times of:
  All C(H) groups
2. Uiso/Uaniso restraints and constraints
Uanis(C28) \\sim Ueq, Uanis(C29) \\sim Ueq, Uanis(C30) \\sim Ueq, Uanis(C33)
\\sim Ueq, Uanis(C34) \\sim Ueq, Uanis(C35) \\sim Ueq, Uanis(C36) \\sim Ueq,
Uanis(C31) \\sim Ueq, Uanis(C27) \\sim Ueq: with sigma of 0.01 and sigma for
terminal atoms of 0.02
3.a Aromatic/amide H refined with riding coordinates:
 C1(H1), C2(H2), C3(H3), C4(H4), C6(H6), C9(H9), C10(H10), C11(H11), C14(H14),
 C16(H16), C17(H17), C18(H18), C19(H19), C21(H21), C22(H22), C23(H23), C24(H24),
  C25(H25), C27(H27), C28(H28), C29(H29), C30(H30), C31(H31), C33(H33),
 C34(H34), C35(H35), C36(H36), C37(H37)
;
_olex2_submission_special_instructions 'No special instructions were received'

loop_
_space_group_symop_id
_space_group_symop_operation_xyz
1 'x, y, z'
2 '-y+3/4, x+1/4, z+1/4'
3 '-x, -y+1/2, z'
4 'y+1/4, -x+1/4, z+1/4'
5 'x+1/2, y+1/2, z+1/2'
6 '-y+5/4, x+3/4, z+3/4'
7 '-x+1/2, -y+1, z+1/2'
8 'y+3/4, -x+3/4, z+3/4'
9 '-x, -y, -z'
10 'y-3/4, -x-1/4, -z-1/4'
11 'x, y-1/2, -z'
12 '-y-1/4, x-1/4, -z-1/4'
13 '-x+1/2, -y+1/2, -z+1/2'
14 'y-1/4, -x+1/4, -z+1/4'
15 'x+1/2, y, -z+1/2'
16 '-y+1/4, x+1/4, -z+1/4'

loop_
_atom_site_label
_atom_site_type_symbol
_atom_site_fract_x
_atom_site_fract_y
_atom_site_fract_z
_atom_site_U_iso_or_equiv
_atom_site_adp_type
_atom_site_occupancy
_atom_site_calc_flag
_atom_site_refinement_flags_posn
_atom_site_refinement_flags_adp
Ru1 Ru 0.413490(10) 0.559010(10) 0.35569(2) 0.05846(12) Uani 1 d . .
Cl1 Cl 0.37903(4) 0.62552(4) 0.38675(9) 0.0753(3) Uani 1 d . .
Cl2 Cl 0.39343(4) 0.53514(4) 0.50782(7) 0.0761(3) Uani 1 d . .
P1 P 0.43129(4) 0.57681(4) 0.21495(7) 0.0626(3) Uani 1 d . .
N1 N 0.36351(12) 0.52212(12) 0.3150(2) 0.0640(8) Uani 1 d . .
N2 N 0.30876(13) 0.48290(14) 0.2874(3) 0.0759(11) Uani 1 d . .
N3 N 0.44126(12) 0.50414(12) 0.3442(2) 0.0636(9) Uani 1 d . .
N4 N 0.47275(12) 0.57275(14) 0.4054(3) 0.0722(10) Uani 1 d . .
N5 N 0.53548(15) 0.58950(18) 0.4549(3) 0.0930(15) Uani 1 d . .
C1 C 0.2672(2) 0.4743(2) 0.2760(5) 0.0993(19) Uani 1 d . .
H1 H 0.2584 0.4476 0.2638 0.119 Uiso 1 calc R .
C2 C 0.2400(2) 0.5053(2) 0.2828(5) 0.113(2) Uani 1 d . .
H2 H 0.2121 0.5000 0.2723 0.135 Uiso 1 calc R .
C3 C 0.25279(19) 0.5465(2) 0.3059(5) 0.1033(19) Uani 1 d . .
H3 H 0.2333 0.5673 0.3130 0.124 Uiso 1 calc R .
C4 C 0.29376(16) 0.55465(18) 0.3172(4) 0.0801(13) Uani 1 d . .
H4 H 0.3025 0.5812 0.3316 0.096 Uiso 1 calc R .
C5 C 0.32257(15) 0.52287(16) 0.3070(3) 0.0680(11) Uani 1 d . .
C6 C 0.34236(17) 0.45696(16) 0.2828(3) 0.0771(13) Uani 1 d . .
H6 H 0.3422 0.4289 0.2695 0.093 Uiso 1 calc R .
C7 C 0.37641(16) 0.48123(14) 0.3020(3) 0.0688(11) Uani 1 d . .
C8 C 0.41957(16) 0.47148(15) 0.3174(3) 0.0707(11) Uani 1 d . .
C9 C 0.4385(2) 0.43299(17) 0.3102(4) 0.0874(15) Uani 1 d . .
H9 H 0.4238 0.4103 0.2896 0.105 Uiso 1 calc R .
C10 C 0.4793(2) 0.42911(19) 0.3341(4) 0.0922(16) Uani 1 d . .
H10 H 0.4922 0.4035 0.3302 0.111 Uiso 1 calc R .
C11 C 0.50109(18) 0.46238(19) 0.3634(4) 0.0877(15) Uani 1 d . .
H11 H 0.5287 0.4596 0.3799 0.105 Uiso 1 calc R .
C12 C 0.48155(16) 0.50073(18) 0.3683(3) 0.0752(13) Uani 1 d . .
C13 C 0.49932(15) 0.53952(17) 0.3995(3) 0.0716(12) Uani 1 d . .
C14 C 0.53792(16) 0.5499(2) 0.4293(4) 0.0879(16) Uani 1 d . .
H14 H 0.5611 0.5329 0.4314 0.106 Uiso 1 calc R .
C15 C 0.49528(18) 0.6034(2) 0.4407(4) 0.0876(16) Uani 1 d . .
C16 C 0.4838(2) 0.6434(2) 0.4677(5) 0.0991(18) Uani 1 d . .
H16 H 0.4566 0.6527 0.4632 0.119 Uiso 1 calc R .
C17 C 0.5144(3) 0.6680(3) 0.5009(6) 0.128(3) Uani 1 d . .
H17 H 0.5083 0.6953 0.5156 0.154 Uiso 1 calc R .
C18 C 0.5551(3) 0.6532(3) 0.5137(7) 0.136(3) Uani 1 d . .
H18 H 0.5751 0.6706 0.5377 0.163 Uiso 1 calc R .
C19 C 0.5646(2) 0.6161(3) 0.4923(5) 0.116(3) Uani 1 d . .
H19 H 0.5914 0.6067 0.5019 0.139 Uiso 1 calc R .
C20 C 0.47166(14) 0.61653(15) 0.2008(3) 0.0677(11) Uani 1 d . .
C21 C 0.47048(19) 0.65021(17) 0.2540(4) 0.0831(14) Uani 1 d . .
H21 H 0.4504 0.6518 0.2978 0.100 Uiso 1 calc R .
C22 C 0.4985(2) 0.6824(2) 0.2448(5) 0.109(2) Uani 1 d . .
H22 H 0.4967 0.7056 0.2809 0.131 Uiso 1 calc R .
C23 C 0.5295(2) 0.6797(3) 0.1812(6) 0.123(3) Uani 1 d . .
H23 H 0.5492 0.7006 0.1758 0.147 Uiso 1 calc R .
C24 C 0.5307(2) 0.6466(3) 0.1280(6) 0.122(3) Uani 1 d . .
H24 H 0.5508 0.6451 0.0843 0.146 Uiso 1 calc R .
C25 C 0.50236(19) 0.6145(2) 0.1366(5) 0.0999(19) Uani 1 d . .
H25 H 0.5040 0.5916 0.0995 0.120 Uiso 1 calc R .
C26 C 0.4503(2) 0.53156(17) 0.1532(3) 0.0850(15) Uani 1 d . .
C27 C 0.4915(2) 0.5188(2) 0.1630(4) 0.102(2) Uani 1 d . U
H27 H 0.5099 0.5350 0.1951 0.122 Uiso 1 calc R .
C28 C 0.5054(4) 0.4812(3) 0.1242(6) 0.140(3) Uani 1 d . U
H28 H 0.5326 0.4721 0.1290 0.168 Uiso 1 calc R .
C29 C 0.4754(4) 0.4594(3) 0.0787(6) 0.149(3) Uani 1 d . U
H29 H 0.4840 0.4348 0.0527 0.179 Uiso 1 calc R .
C30 C 0.4360(4) 0.4691(3) 0.0675(6) 0.144(3) Uani 1 d . U
H30 H 0.4180 0.4523 0.0356 0.173 Uiso 1 calc R .
C31 C 0.4227(3) 0.5071(2) 0.1077(4) 0.114(2) Uani 1 d . U
H31 H 0.3952 0.5152 0.1030 0.137 Uiso 1 calc R .
C32 C 0.39197(17) 0.5967(2) 0.1385(3) 0.0861(16) Uani 1 d . .
C33 C 0.4007(3) 0.6028(3) 0.0508(5) 0.138(3) Uani 1 d . U
H33 H 0.4269 0.5964 0.0295 0.165 Uiso 1 calc R .
C34 C 0.3711(3) 0.6186(4) -0.0069(6) 0.157(4) Uani 1 d . U
H34 H 0.3780 0.6228 -0.0659 0.189 Uiso 1 calc R .
C35 C 0.3322(3) 0.6279(4) 0.0213(6) 0.152(4) Uani 1 d . U
H35 H 0.3121 0.6378 -0.0172 0.183 Uiso 1 calc R .
C36 C 0.3244(2) 0.6223(3) 0.1062(5) 0.129(3) Uani 1 d . U
H36 H 0.2982 0.6288 0.1271 0.154 Uiso 1 calc R .
C37 C 0.35311(19) 0.6072(2) 0.1652(4) 0.0986(18) Uani 1 d . .
H37 H 0.3459 0.6042 0.2243 0.118 Uiso 1 calc R .

loop_
_atom_site_aniso_label
_atom_site_aniso_U_11
_atom_site_aniso_U_22
_atom_site_aniso_U_33
_atom_site_aniso_U_23
_atom_site_aniso_U_13
_atom_site_aniso_U_12
Ru1 0.06173(19) 0.0664(2) 0.04727(18) 0.00492(14) -0.00201(14) -0.00074(13)
Cl1 0.0767(6) 0.0725(6) 0.0766(7) -0.0032(6) 0.0005(6) 0.0039(5)
Cl2 0.0755(7) 0.0981(8) 0.0547(6) 0.0095(5) 0.0031(5) 0.0101(6)
P1 0.0665(6) 0.0707(6) 0.0505(5) 0.0081(5) -0.0012(5) -0.0063(5)
N1 0.075(2) 0.073(2) 0.0440(17) 0.0026(16) -0.0003(16) -0.0048(17)
N2 0.077(2) 0.090(3) 0.061(2) -0.003(2) 0.002(2) -0.020(2)
N3 0.071(2) 0.073(2) 0.0464(18) 0.0112(16) 0.0009(16) -0.0006(17)
N4 0.066(2) 0.091(3) 0.059(2) 0.011(2) -0.0071(18) -0.0077(19)
N5 0.078(3) 0.121(4) 0.081(3) 0.031(3) -0.018(2) -0.022(3)
C1 0.086(4) 0.105(4) 0.106(5) -0.017(4) 0.004(3) -0.027(3)
C2 0.077(4) 0.131(6) 0.130(6) -0.019(5) 0.002(4) -0.029(4)
C3 0.074(3) 0.125(5) 0.111(5) -0.013(4) -0.002(3) 0.001(3)
C4 0.071(3) 0.092(3) 0.078(3) -0.005(3) -0.001(3) -0.003(2)
C5 0.070(3) 0.083(3) 0.051(2) 0.001(2) 0.001(2) -0.009(2)
C6 0.091(3) 0.071(3) 0.069(3) -0.006(2) 0.000(3) -0.006(2)
C7 0.087(3) 0.067(2) 0.052(2) 0.004(2) 0.005(2) -0.008(2)
C8 0.087(3) 0.073(3) 0.052(2) 0.011(2) 0.004(2) 0.002(2)
C9 0.111(4) 0.071(3) 0.080(3) 0.002(3) 0.004(3) 0.009(3)
C10 0.104(4) 0.085(4) 0.087(4) 0.013(3) 0.008(3) 0.025(3)
C11 0.079(3) 0.096(4) 0.088(4) 0.018(3) 0.010(3) 0.019(3)
C12 0.072(3) 0.101(4) 0.053(2) 0.020(2) 0.005(2) 0.012(3)
C13 0.064(3) 0.096(3) 0.054(2) 0.014(2) -0.004(2) 0.002(2)
C14 0.065(3) 0.125(5) 0.074(3) 0.026(3) -0.001(3) -0.002(3)
C15 0.082(3) 0.111(4) 0.070(3) 0.025(3) -0.015(3) -0.021(3)
C16 0.109(4) 0.088(4) 0.101(4) 0.003(3) -0.027(4) -0.016(3)
C17 0.132(6) 0.108(5) 0.144(7) 0.003(5) -0.049(5) -0.032(5)
C18 0.132(7) 0.122(6) 0.155(8) 0.028(6) -0.052(6) -0.053(5)
C19 0.088(4) 0.153(7) 0.107(5) 0.041(5) -0.035(4) -0.043(4)
C20 0.064(2) 0.073(3) 0.066(3) 0.016(2) -0.001(2) -0.0097(19)
C21 0.092(3) 0.076(3) 0.081(3) 0.010(3) 0.005(3) -0.010(3)
C22 0.124(5) 0.094(4) 0.109(5) 0.010(4) 0.005(4) -0.035(4)
C23 0.116(5) 0.123(6) 0.130(6) 0.025(5) 0.010(5) -0.053(5)
C24 0.100(5) 0.128(6) 0.137(6) 0.013(5) 0.038(5) -0.035(4)
C25 0.084(4) 0.110(5) 0.105(5) 0.006(4) 0.023(3) -0.018(3)
C26 0.122(4) 0.081(3) 0.052(2) 0.006(2) 0.019(3) -0.015(3)
C27 0.140(5) 0.095(4) 0.071(3) 0.013(3) 0.027(3) 0.029(4)
C28 0.182(7) 0.138(6) 0.100(5) 0.028(5) 0.041(5) 0.034(6)
C29 0.219(8) 0.133(6) 0.094(5) -0.004(5) 0.043(6) -0.001(7)
C30 0.203(8) 0.130(6) 0.099(5) -0.005(5) 0.019(6) -0.053(6)
C31 0.155(6) 0.106(4) 0.083(4) -0.012(3) 0.028(4) -0.041(4)
C32 0.080(3) 0.119(4) 0.060(3) 0.026(3) -0.012(2) -0.015(3)
C33 0.119(5) 0.211(8) 0.083(4) 0.044(5) 0.000(4) 0.014(5)
C34 0.161(7) 0.226(8) 0.085(4) 0.052(5) -0.020(5) 0.021(6)
C35 0.133(6) 0.209(8) 0.114(5) 0.045(6) -0.041(5) 0.016(6)
C36 0.098(4) 0.180(7) 0.107(5) 0.039(5) -0.022(4) 0.012(4)
C37 0.090(4) 0.127(5) 0.079(4) 0.026(4) -0.010(3) 0.008(3)

loop_
_atom_type_symbol
_atom_type_description
_atom_type_scat_dispersion_real
_atom_type_scat_dispersion_imag
_atom_type_scat_source
C C 0.0181 0.0091 'International Tables Vol C Tables 4.2.6.8 and 6.1.1.4'
H H 0.0000 0.0000 'International Tables Vol C Tables 4.2.6.8 and 6.1.1.4'
Cl Cl 0.3639 0.7018 'International Tables Vol C Tables 4.2.6.8 and 6.1.1.4'
N N 0.0311 0.0180 'International Tables Vol C Tables 4.2.6.8 and 6.1.1.4'
P P 0.2955 0.4335 'International Tables Vol C Tables 4.2.6.8 and 6.1.1.4'
Ru Ru 0.0552 3.2960 'International Tables Vol C Tables 4.2.6.8 and 6.1.1.4'

loop_
_geom_angle_atom_site_label_1
_geom_angle_atom_site_label_2
_geom_angle_atom_site_label_3
_geom_angle
Cl1 Ru1 Cl2 88.66(4)
P1 Ru1 Cl1 94.13(4)
P1 Ru1 Cl2 176.68(5)
N1 Ru1 Cl1 101.73(11)
N1 Ru1 Cl2 83.99(10)
N1 Ru1 P1 93.67(10)
N1 Ru1 N4 157.58(16)
N3 Ru1 Cl1 174.00(10)
N3 Ru1 Cl2 85.59(10)
N3 Ru1 P1 91.68(10)
N3 Ru1 N1 79.38(15)
N3 Ru1 N4 79.02(17)
N4 Ru1 Cl1 99.15(13)
N4 Ru1 Cl2 88.41(11)
N4 Ru1 P1 92.92(11)
C20 P1 Ru1 117.60(16)
C26 P1 Ru1 110.94(16)
C26 P1 C20 105.0(2)
C32 P1 Ru1 120.16(19)
C32 P1 C20 100.0(2)
C32 P1 C26 100.9(3)
C5 N1 Ru1 141.5(3)
C5 N1 C7 107.5(4)
C7 N1 Ru1 110.4(3)
C1 N2 C5 121.5(5)
C6 N2 C1 129.7(5)
C6 N2 C5 108.8(4)
C8 N3 Ru1 119.6(3)
C8 N3 C12 121.6(5)
C12 N3 Ru1 118.7(4)
C13 N4 Ru1 112.3(3)
C15 N4 Ru1 142.4(4)
C15 N4 C13 105.3(4)
C14 N5 C15 108.6(5)
C14 N5 C19 131.8(6)
C15 N5 C19 119.5(7)
N2 C1 H1 120.6
C2 C1 N2 118.7(6)
C2 C1 H1 120.6
C1 C2 H2 119.3
C1 C2 C3 121.5(6)
C3 C2 H2 119.3
C2 C3 H3 120.3
C4 C3 C2 119.4(7)
C4 C3 H3 120.3
C3 C4 H4 120.2
C3 C4 C5 119.5(6)
C5 C4 H4 120.2
N1 C5 N2 108.7(4)
N1 C5 C4 131.9(5)
C4 C5 N2 119.4(4)
N2 C6 H6 127.1
N2 C6 C7 105.8(4)
C7 C6 H6 127.1
N1 C7 C8 118.0(4)
C6 C7 N1 109.2(5)
C6 C7 C8 132.6(5)
N3 C8 C7 112.6(4)
N3 C8 C9 120.1(5)
C9 C8 C7 127.3(5)
C8 C9 H9 120.5
C10 C9 C8 118.9(6)
C10 C9 H9 120.5
C9 C10 H10 119.6
C11 C10 C9 120.7(6)
C11 C10 H10 119.6
C10 C11 H11 120.4
C10 C11 C12 119.1(6)
C12 C11 H11 120.4
N3 C12 C11 119.5(6)
N3 C12 C13 113.3(5)
C11 C12 C13 127.2(5)
N4 C13 C12 116.5(4)
C14 C13 N4 110.9(5)
C14 C13 C12 132.5(5)
N5 C14 C13 106.0(5)
N5 C14 H14 127.0
C13 C14 H14 127.0
N4 C15 N5 109.2(6)
N4 C15 C16 130.7(6)
N5 C15 C16 120.0(6)
C15 C16 H16 121.6
C17 C16 C15 116.7(7)
C17 C16 H16 121.6
C16 C17 H17 119.0
C16 C17 C18 122.0(8)
C18 C17 H17 119.0
C17 C18 H18 119.8
C19 C18 C17 120.3(7)
C19 C18 H18 119.8
N5 C19 H19 119.4
C18 C19 N5 121.3(8)
C18 C19 H19 119.4
C21 C20 P1 118.1(4)
C21 C20 C25 118.3(5)
C25 C20 P1 123.6(4)
C20 C21 H21 119.2
C20 C21 C22 121.7(6)
C22 C21 H21 119.2
C21 C22 H22 120.2
C21 C22 C23 119.5(7)
C23 C22 H22 120.2
C22 C23 H23 120.5
C24 C23 C22 119.0(6)
C24 C23 H23 120.5
C23 C24 H24 119.3
C23 C24 C25 121.5(7)
C25 C24 H24 119.3
C20 C25 C24 120.0(7)
C20 C25 H25 120.0
C24 C25 H25 120.0
C27 C26 P1 119.8(5)
C31 C26 P1 119.6(6)
C31 C26 C27 119.9(7)
C26 C27 H27 119.7
C26 C27 C28 120.6(8)
C28 C27 H27 119.7
C27 C28 H28 122.6
C29 C28 C27 114.8(10)
C29 C28 H28 122.6
C28 C29 H29 115.9
C30 C29 C28 128.2(11)
C30 C29 H29 115.9
C29 C30 H30 122.1
C29 C30 C31 115.8(10)
C31 C30 H30 122.1
C26 C31 C30 120.7(9)
C26 C31 H31 119.7
C30 C31 H31 119.7
C33 C32 P1 121.3(5)
C37 C32 P1 122.6(4)
C37 C32 C33 116.1(6)
C32 C33 H33 119.4
C32 C33 C34 121.3(8)
C34 C33 H33 119.4
C33 C34 H34 119.4
C35 C34 C33 121.3(8)
C35 C34 H34 119.4
C34 C35 H35 121.7
C36 C35 C34 116.7(8)
C36 C35 H35 121.7
C35 C36 H36 118.3
C35 C36 C37 123.5(9)
C37 C36 H36 118.3
C32 C37 C36 121.2(7)
C32 C37 H37 119.4
C36 C37 H37 119.4

loop_
_geom_bond_atom_site_label_1
_geom_bond_atom_site_label_2
_geom_bond_distance
Ru1 Cl1 2.4675(12)
Ru1 Cl2 2.5135(11)
Ru1 P1 2.2805(11)
Ru1 N1 2.101(4)
Ru1 N3 1.996(4)
Ru1 N4 2.106(4)
P1 C20 1.844(4)
P1 C26 1.841(6)
P1 C32 1.835(5)
N1 C5 1.329(6)
N1 C7 1.401(6)
N2 C1 1.383(7)
N2 C5 1.399(6)
N2 C6 1.375(7)
N3 C8 1.331(6)
N3 C12 1.357(6)
N4 C13 1.379(7)
N4 C15 1.342(7)
N5 C14 1.341(8)
N5 C15 1.392(8)
N5 C19 1.396(8)
C1 H1 0.9300
C1 C2 1.336(10)
C2 H2 0.9300
C2 C3 1.439(10)
C3 H3 0.9300
C3 C4 1.362(8)
C4 H4 0.9300
C4 C5 1.396(7)
C6 H6 0.9300
C6 C7 1.383(7)
C7 C8 1.450(7)
C8 C9 1.391(7)
C9 H9 0.9300
C9 C10 1.374(9)
C10 H10 0.9300
C10 C11 1.360(9)
C11 H11 0.9300
C11 C12 1.394(8)
C12 C13 1.458(8)
C13 C14 1.369(7)
C14 H14 0.9300
C15 C16 1.407(9)
C16 H16 0.9300
C16 C17 1.365(9)
C17 H17 0.9300
C17 C18 1.416(12)
C18 H18 0.9300
C18 C19 1.281(12)
C19 H19 0.9300
C20 C21 1.355(7)
C20 C25 1.390(8)
C21 H21 0.9300
C21 C22 1.389(8)
C22 H22 0.9300
C22 C23 1.392(10)
C23 H23 0.9300
C23 C24 1.340(11)
C24 H24 0.9300
C24 C25 1.391(9)
C25 H25 0.9300
C26 C27 1.403(9)
C26 C31 1.378(9)
C27 H27 0.9300
C27 C28 1.422(10)
C28 H28 0.9300
C28 C29 1.384(14)
C29 H29 0.9300
C29 C30 1.325(14)
C30 H30 0.9300
C30 C31 1.438(12)
C31 H31 0.9300
C32 C33 1.371(9)
C32 C37 1.364(8)
C33 H33 0.9300
C33 C34 1.392(11)
C34 H34 0.9300
C34 C35 1.364(13)
C35 H35 0.9300
C35 C36 1.321(11)
C36 H36 0.9300
C36 C37 1.377(9)
C37 H37 0.9300

loop_
_geom_torsion_atom_site_label_1
_geom_torsion_atom_site_label_2
_geom_torsion_atom_site_label_3
_geom_torsion_atom_site_label_4
_geom_torsion
Ru1 P1 C20 C21 -42.4(5)
Ru1 P1 C20 C25 139.9(5)
Ru1 P1 C26 C27 -82.2(4)
Ru1 P1 C26 C31 88.7(5)
Ru1 P1 C32 C33 -172.0(6)
Ru1 P1 C32 C37 9.9(7)
Ru1 N1 C5 N2 -170.2(3)
Ru1 N1 C5 C4 7.6(9)
Ru1 N1 C7 C6 174.9(3)
Ru1 N1 C7 C8 -0.2(5)
Ru1 N3 C8 C7 -1.5(5)
Ru1 N3 C8 C9 -179.2(4)
Ru1 N3 C12 C11 178.0(4)
Ru1 N3 C12 C13 -0.6(5)
Ru1 N4 C13 C12 -5.2(5)
Ru1 N4 C13 C14 177.8(3)
Ru1 N4 C15 N5 -177.2(4)
Ru1 N4 C15 C16 6.9(10)
Cl1 Ru1 P1 C20 70.26(18)
Cl1 Ru1 P1 C26 -168.9(2)
Cl1 Ru1 P1 C32 -51.8(2)
Cl1 Ru1 N1 C5 -5.4(5)
Cl1 Ru1 N1 C7 -174.5(3)
Cl1 Ru1 N3 C8 102.4(11)
Cl1 Ru1 N3 C12 -74.3(12)
Cl1 Ru1 N4 C13 177.9(3)
Cl1 Ru1 N4 C15 -3.9(6)
Cl2 Ru1 P1 C20 -142.6(7)
Cl2 Ru1 P1 C26 -21.8(8)
Cl2 Ru1 P1 C32 95.3(8)
Cl2 Ru1 N1 C5 82.0(5)
Cl2 Ru1 N1 C7 -87.1(3)
Cl2 Ru1 N3 C8 85.9(3)
Cl2 Ru1 N3 C12 -90.9(3)
Cl2 Ru1 N4 C13 89.5(3)
Cl2 Ru1 N4 C15 -92.3(6)
P1 Ru1 N1 C5 -100.4(5)
P1 Ru1 N1 C7 90.6(3)
P1 Ru1 N3 C8 -92.3(3)
P1 Ru1 N3 C12 91.0(3)
P1 Ru1 N4 C13 -87.5(3)
P1 Ru1 N4 C15 90.7(6)
P1 C20 C21 C22 -176.9(5)
P1 C20 C25 C24 177.4(6)
P1 C26 C27 C28 172.6(5)
P1 C26 C31 C30 -172.9(5)
P1 C32 C33 C34 -178.9(8)
P1 C32 C37 C36 179.6(7)
N1 Ru1 P1 C20 172.3(2)
N1 Ru1 P1 C26 -66.9(3)
N1 Ru1 P1 C32 50.3(3)
N1 Ru1 N3 C8 1.2(3)
N1 Ru1 N3 C12 -175.6(3)
N1 Ru1 N4 C13 19.5(6)
N1 Ru1 N4 C15 -162.3(5)
N1 C7 C8 N3 1.1(6)
N1 C7 C8 C9 178.5(5)
N2 C1 C2 C3 -3.1(12)
N2 C6 C7 N1 -2.1(6)
N2 C6 C7 C8 171.9(5)
N3 Ru1 P1 C20 -108.2(2)
N3 Ru1 P1 C26 12.6(3)
N3 Ru1 P1 C32 129.8(3)
N3 Ru1 N1 C5 168.6(5)
N3 Ru1 N1 C7 -0.5(3)
N3 Ru1 N4 C13 3.7(3)
N3 Ru1 N4 C15 -178.1(6)
N3 C8 C9 C10 2.3(8)
N3 C12 C13 N4 4.0(6)
N3 C12 C13 C14 -179.8(5)
N4 Ru1 P1 C20 -29.1(2)
N4 Ru1 P1 C26 91.7(3)
N4 Ru1 P1 C32 -151.2(3)
N4 Ru1 N1 C5 152.9(5)
N4 Ru1 N1 C7 -16.2(5)
N4 Ru1 N3 C8 175.1(3)
N4 Ru1 N3 C12 -1.6(3)
N4 C13 C14 N5 0.7(6)
N4 C15 C16 C17 -179.4(7)
N5 C15 C16 C17 5.0(10)
C1 N2 C5 N1 179.6(5)
C1 N2 C5 C4 1.4(8)
C1 N2 C6 C7 -178.4(5)
C1 C2 C3 C4 3.0(12)
C2 C3 C4 C5 -0.6(10)
C3 C4 C5 N1 -179.2(6)
C3 C4 C5 N2 -1.5(8)
C5 N1 C7 C6 2.0(5)
C5 N1 C7 C8 -173.1(4)
C5 N2 C1 C2 0.9(10)
C5 N2 C6 C7 1.5(6)
C6 N2 C1 C2 -179.1(6)
C6 N2 C5 N1 -0.4(5)
C6 N2 C5 C4 -178.5(5)
C6 C7 C8 N3 -172.5(5)
C6 C7 C8 C9 4.9(9)
C7 N1 C5 N2 -1.0(5)
C7 N1 C5 C4 176.9(5)
C7 C8 C9 C10 -175.0(5)
C8 N3 C12 C11 1.3(7)
C8 N3 C12 C13 -177.3(4)
C8 C9 C10 C11 -0.8(9)
C9 C10 C11 C12 -0.4(9)
C10 C11 C12 N3 0.2(8)
C10 C11 C12 C13 178.6(5)
C11 C12 C13 N4 -174.5(5)
C11 C12 C13 C14 1.7(9)
C12 N3 C8 C7 175.1(4)
C12 N3 C8 C9 -2.6(7)
C12 C13 C14 N5 -175.7(5)
C13 N4 C15 N5 1.1(6)
C13 N4 C15 C16 -174.9(6)
C14 N5 C15 N4 -0.7(6)
C14 N5 C15 C16 175.7(5)
C14 N5 C19 C18 -178.5(8)
C15 N4 C13 C12 175.9(4)
C15 N4 C13 C14 -1.1(6)
C15 N5 C14 C13 0.0(6)
C15 N5 C19 C18 -0.3(11)
C15 C16 C17 C18 -4.4(12)
C16 C17 C18 C19 1.5(15)
C17 C18 C19 N5 1.0(14)
C19 N5 C14 C13 178.4(6)
C19 N5 C15 N4 -179.3(5)
C19 N5 C15 C16 -2.8(8)
C20 P1 C26 C27 45.8(5)
C20 P1 C26 C31 -143.3(5)
C20 P1 C32 C33 57.7(7)
C20 P1 C32 C37 -120.3(6)
C20 C21 C22 C23 -2.0(11)
C21 C20 C25 C24 -0.4(10)
C21 C22 C23 C24 2.4(13)
C22 C23 C24 C25 -1.9(14)
C23 C24 C25 C20 0.9(13)
C25 C20 C21 C22 1.0(9)
C26 P1 C20 C21 -166.2(4)
C26 P1 C20 C25 16.0(6)
C26 P1 C32 C33 -49.8(7)
C26 P1 C32 C37 132.1(6)
C26 C27 C28 C29 -0.6(10)
C27 C26 C31 C30 -2.0(9)
C27 C28 C29 C30 -0.3(15)
C28 C29 C30 C31 0.0(16)
C29 C30 C31 C26 1.2(12)
C31 C26 C27 C28 1.7(9)
C32 P1 C20 C21 89.5(5)
C32 P1 C20 C25 -88.2(5)
C32 P1 C26 C27 149.4(4)
C32 P1 C26 C31 -39.7(5)
C32 C33 C34 C35 -0.9(19)
C33 C32 C37 C36 1.5(12)
C33 C34 C35 C36 2(2)
C34 C35 C36 C37 -0.9(18)
C35 C36 C37 C32 -0.7(16)
C37 C32 C33 C34 -0.7(14)

loop_
_platon_squeeze_void_nr
_platon_squeeze_void_average_x
_platon_squeeze_void_average_y
_platon_squeeze_void_average_z
_platon_squeeze_void_volume
_platon_squeeze_void_count_electrons
1 -0.079 0.168 0.103 4483.0 798.2
